data_7101872
loop_
_publ_author_name
'Kaufhold, Oliver'
'Stasch, Andreas'
'Edwards, Peter G'
'Hahn, F Ekkehardt'

_publ_section_title
;
 Template controlled synthesis of a coordinated [11]ane-P2C NHC
 macrocycle.
;
_journal_issue 18
_journal_name_full 'Chemical communications (Cambridge, England)'
_journal_page_first 1822
_journal_page_last 1824
_journal_paper_doi 10.1039/b617033a
_journal_year 2007
_chemical_formula_sum 'C30 H20 F4 P2'
_chemical_formula_weight 518.40
_chemical_name_systematic
;
?
;
_space_group_IT_number 14
_symmetry_cell_setting monoclinic
_symmetry_space_group_name_Hall '-P 2yn'
_symmetry_space_group_name_H-M 'P 1 21/n 1'
_atom_sites_solution_hydrogens geom
_atom_sites_solution_primary direct
_atom_sites_solution_secondary difmap
_audit_creation_method SHELXL-97
_cell_angle_alpha 90.00
_cell_angle_beta 91.88(3)
_cell_angle_gamma 90.00
_cell_formula_units_Z 4
_cell_length_a 10.966(2)
_cell_length_b 14.272(3)
_cell_length_c 15.942(3)
_cell_measurement_temperature 150(2)
_cell_volume 2493.8(9)
_computing_structure_refinement 'SHELXL-97 (Sheldrick, 1997)'
_computing_structure_solution 'SHELXS-97 (Sheldrick, 1990)'
_diffrn_ambient_temperature 150(2)
_diffrn_measured_fraction_theta_full 0.996
_diffrn_measured_fraction_theta_max 0.996
_diffrn_measurement_device_type 'Nonius Kappa CCD'
_diffrn_radiation_monochromator graphite
_diffrn_radiation_source 'fine-focus sealed tube'
_diffrn_radiation_type MoK\a
_diffrn_radiation_wavelength 0.71073
_diffrn_reflns_av_R_equivalents 0.0419
_diffrn_reflns_av_sigmaI/netI 0.0595
_diffrn_reflns_limit_h_max 13
_diffrn_reflns_limit_h_min -13
_diffrn_reflns_limit_k_max 17
_diffrn_reflns_limit_k_min -17
_diffrn_reflns_limit_l_max 19
_diffrn_reflns_limit_l_min -19
_diffrn_reflns_number 8965
_diffrn_reflns_theta_full 25.50
_diffrn_reflns_theta_max 25.50
_diffrn_reflns_theta_min 2.93
_exptl_absorpt_coefficient_mu 0.222
_exptl_absorpt_correction_T_max 0.989
_exptl_absorpt_correction_T_min 0.802
_exptl_absorpt_correction_type multi-scan
_exptl_absorpt_process_details 'Sortav (Blessing, 1995)'
_exptl_crystal_colour colourless
_exptl_crystal_density_diffrn 1.381
_exptl_crystal_density_method 'not measured'
_exptl_crystal_description block
_exptl_crystal_F_000 1064
_exptl_crystal_size_max 0.25
_exptl_crystal_size_mid 0.20
_exptl_crystal_size_min 0.15
_refine_diff_density_max 0.518
_refine_diff_density_min -0.239
_refine_diff_density_rms 0.051
_refine_ls_extinction_method none
_refine_ls_goodness_of_fit_ref 1.022
_refine_ls_hydrogen_treatment constr
_refine_ls_matrix_type full
_refine_ls_number_parameters 325
_refine_ls_number_reflns 4630
_refine_ls_number_restraints 0
_refine_ls_restrained_S_all 1.022
_refine_ls_R_factor_all 0.0689
_refine_ls_R_factor_gt 0.0457
_refine_ls_shift/su_max 0.000
_refine_ls_shift/su_mean 0.000
_refine_ls_structure_factor_coef Fsqd
_refine_ls_weighting_details 'calc w=1/[\s^2^(Fo^2^)+(0.0376P)^2^+1.2816P] where P=(Fo^2^+2Fc^2^)/3'
_refine_ls_weighting_scheme calc
_refine_ls_wR_factor_gt 0.0950
_refine_ls_wR_factor_ref 0.1038
_reflns_number_gt 3481
_reflns_number_total 4630
_reflns_threshold_expression >2sigma(I)
_cod_data_source_file b617033a.txt
_cod_data_source_block compound3
_cod_depositor_comments
;
The following automatic conversions were performed:
'_exptl_absorpt_correction_type' value 'multi scan' changed to
'multi-scan' according to
'/home/saulius/struct/CIF-dictionaries/cif_core.dic' dictionary named
'cif_core.dic' version 2.4.1 from 2010-06-29.

Automatic conversion script
Id: cif_fix_enum 1527 2010-12-29 10:47:43Z saulius 
;
_cod_original_sg_symbol_H-M P2(1)/n
_cod_database_code 7101872

loop_
_symmetry_equiv_pos_as_xyz
'x, y, z'
'-x+1/2, y+1/2, -z+1/2'
'-x, -y, -z'
'x-1/2, -y-1/2, z-1/2'

loop_
_atom_site_label
_atom_site_type_symbol
_atom_site_fract_x
_atom_site_fract_y
_atom_site_fract_z
_atom_site_U_iso_or_equiv
_atom_site_adp_type
_atom_site_occupancy
_atom_site_symmetry_multiplicity
_atom_site_calc_flag
_atom_site_refinement_flags
P1 P -0.04524(5) 0.52571(4) 0.29161(4) 0.02524(16) Uani 1 1 d .
F1 F -0.20163(14) 0.37366(11) 0.23260(10) 0.0539(5) Uani 1 1 d .
C1 C 0.0769(2) 0.44072(16) 0.31727(13) 0.0245(5) Uani 1 1 d .
P2 P 0.19974(5) 0.54245(4) 0.19608(4) 0.02574(16) Uani 1 1 d .
F2 F -0.17670(14) 0.70252(11) 0.31023(11) 0.0555(5) Uani 1 1 d .
C2 C 0.1868(2) 0.44869(16) 0.27488(14) 0.0262(5) Uani 1 1 d .
F3 F 0.21168(13) 0.61041(10) 0.02189(8) 0.0404(4) Uani 1 1 d .
C3 C 0.2805(2) 0.38441(17) 0.29193(15) 0.0329(6) Uani 1 1 d .
H3 H 0.3555 0.3902 0.2642 0.040 Uiso 1 1 calc R
F4 F 0.35395(14) 0.64563(13) 0.31910(10) 0.0588(5) Uani 1 1 d .
C4 C 0.2651(2) 0.31230(18) 0.34881(16) 0.0362(6) Uani 1 1 d .
H4 H 0.3292 0.2688 0.3598 0.043 Uiso 1 1 calc R
C5 C 0.1565(2) 0.30396(18) 0.38945(16) 0.0359(6) Uani 1 1 d .
H5 H 0.1455 0.2543 0.4281 0.043 Uiso 1 1 calc R
C6 C 0.0635(2) 0.36764(17) 0.37405(14) 0.0311(6) Uani 1 1 d .
H6 H -0.0108 0.3614 0.4027 0.037 Uiso 1 1 calc R
C7 C -0.1777(2) 0.47843(16) 0.34587(14) 0.0268(5) Uani 1 1 d .
C8 C -0.2449(2) 0.40855(19) 0.30551(15) 0.0373(6) Uani 1 1 d .
C9 C -0.3533(2) 0.3739(2) 0.33381(17) 0.0430(7) Uani 1 1 d .
H9 H -0.3963 0.3260 0.3039 0.052 Uiso 1 1 calc R
C10 C -0.3975(2) 0.4104(2) 0.40626(18) 0.0447(7) Uani 1 1 d .
H10 H -0.4724 0.3880 0.4269 0.054 Uiso 1 1 calc R
C11 C -0.3336(2) 0.4797(2) 0.44960(17) 0.0417(7) Uani 1 1 d .
H11 H -0.3643 0.5044 0.5001 0.050 Uiso 1 1 calc R
C12 C -0.2244(2) 0.51316(18) 0.41922(15) 0.0328(6) Uani 1 1 d .
H12 H -0.1810 0.5607 0.4494 0.039 Uiso 1 1 calc R
C13 C -0.0012(2) 0.62347(16) 0.36090(14) 0.0266(5) Uani 1 1 d .
C14 C -0.0716(2) 0.70337(18) 0.35936(16) 0.0368(6) Uani 1 1 d .
C15 C -0.0442(3) 0.78315(19) 0.40406(18) 0.0478(7) Uani 1 1 d .
H15 H -0.0960 0.8365 0.4008 0.057 Uiso 1 1 calc R
C16 C 0.0611(3) 0.7832(2) 0.45388(17) 0.0472(7) Uani 1 1 d .
H16 H 0.0828 0.8375 0.4855 0.057 Uiso 1 1 calc R
C17 C 0.1345(2) 0.70561(18) 0.45796(15) 0.0368(6) Uani 1 1 d .
H17 H 0.2067 0.7063 0.4926 0.044 Uiso 1 1 calc R
C18 C 0.1044(2) 0.62614(17) 0.41201(14) 0.0296(5) Uani 1 1 d .
H18 H 0.1562 0.5728 0.4153 0.035 Uiso 1 1 calc R
C19 C 0.16880(19) 0.47457(17) 0.09982(14) 0.0274(5) Uani 1 1 d .
C20 C 0.1726(2) 0.51951(18) 0.02250(15) 0.0310(6) Uani 1 1 d .
C21 C 0.1392(2) 0.4789(2) -0.05261(15) 0.0353(6) Uani 1 1 d .
H21 H 0.1439 0.5127 -0.1037 0.042 Uiso 1 1 calc R
C22 C 0.0984(2) 0.3872(2) -0.05184(16) 0.0404(7) Uani 1 1 d .
H22 H 0.0744 0.3572 -0.1030 0.049 Uiso 1 1 calc R
C23 C 0.0924(2) 0.33941(19) 0.02277(16) 0.0392(6) Uani 1 1 d .
H23 H 0.0640 0.2765 0.0228 0.047 Uiso 1 1 calc R
C24 C 0.1273(2) 0.38181(18) 0.09802(15) 0.0328(6) Uani 1 1 d .
H24 H 0.1230 0.3475 0.1489 0.039 Uiso 1 1 calc R
C25 C 0.3655(2) 0.55893(16) 0.19416(14) 0.0265(5) Uani 1 1 d .
C26 C 0.4226(2) 0.61301(19) 0.25577(15) 0.0357(6) Uani 1 1 d .
C27 C 0.5449(2) 0.6351(2) 0.25783(17) 0.0438(7) Uani 1 1 d .
H27 H 0.5796 0.6725 0.3018 0.053 Uiso 1 1 calc R
C28 C 0.6159(2) 0.6017(2) 0.19463(16) 0.0394(7) Uani 1 1 d .
H28 H 0.7004 0.6164 0.1942 0.047 Uiso 1 1 calc R
C29 C 0.5635(2) 0.54660(19) 0.13187(16) 0.0367(6) Uani 1 1 d .
H29 H 0.6124 0.5229 0.0886 0.044 Uiso 1 1 calc R
C30 C 0.4404(2) 0.52584(18) 0.13163(15) 0.0320(6) Uani 1 1 d .
H30 H 0.4060 0.4881 0.0878 0.038 Uiso 1 1 calc R

loop_
_atom_site_aniso_label
_atom_site_aniso_U_11
_atom_site_aniso_U_22
_atom_site_aniso_U_33
_atom_site_aniso_U_23
_atom_site_aniso_U_13
_atom_site_aniso_U_12
P1 0.0228(3) 0.0248(3) 0.0280(3) 0.0006(3) 0.0007(2) -0.0008(3)
F1 0.0572(10) 0.0525(11) 0.0530(9) -0.0238(8) 0.0161(8) -0.0262(8)
C1 0.0264(12) 0.0215(12) 0.0256(11) -0.0041(10) -0.0005(9) -0.0023(10)
P2 0.0224(3) 0.0255(3) 0.0295(3) 0.0016(3) 0.0041(2) -0.0001(3)
F2 0.0456(9) 0.0368(9) 0.0828(12) 0.0000(8) -0.0193(9) 0.0119(7)
C2 0.0257(12) 0.0249(13) 0.0282(12) -0.0022(10) 0.0021(10) -0.0016(10)
F3 0.0388(8) 0.0439(9) 0.0384(8) 0.0095(7) -0.0005(6) -0.0130(7)
C3 0.0274(13) 0.0302(14) 0.0414(14) 0.0018(12) 0.0036(11) 0.0023(11)
F4 0.0416(9) 0.0826(13) 0.0529(10) -0.0304(9) 0.0113(8) -0.0136(9)
C4 0.0340(14) 0.0294(14) 0.0450(15) 0.0034(12) -0.0002(12) 0.0091(11)
C5 0.0433(15) 0.0276(14) 0.0369(14) 0.0077(12) 0.0014(12) 0.0003(12)
C6 0.0347(14) 0.0270(14) 0.0318(13) 0.0047(11) 0.0057(11) -0.0023(11)
C7 0.0223(12) 0.0270(13) 0.0309(12) 0.0025(11) -0.0008(10) 0.0034(10)
C8 0.0367(15) 0.0389(16) 0.0365(14) -0.0030(12) 0.0049(12) -0.0061(12)
C9 0.0324(14) 0.0437(17) 0.0529(17) 0.0009(14) 0.0014(13) -0.0135(12)
C10 0.0266(14) 0.0501(18) 0.0578(18) 0.0123(15) 0.0089(13) -0.0029(13)
C11 0.0349(15) 0.0479(17) 0.0430(15) 0.0042(14) 0.0119(12) 0.0052(13)
C12 0.0293(13) 0.0341(15) 0.0351(13) 0.0002(11) 0.0016(11) 0.0011(11)
C13 0.0275(12) 0.0235(13) 0.0291(12) 0.0029(10) 0.0045(10) -0.0026(10)
C14 0.0347(14) 0.0276(15) 0.0479(15) 0.0019(12) -0.0034(12) 0.0011(11)
C15 0.0562(18) 0.0247(15) 0.0628(19) -0.0018(14) 0.0073(15) 0.0057(13)
C16 0.066(2) 0.0318(16) 0.0442(16) -0.0094(13) 0.0080(15) -0.0160(15)
C17 0.0397(15) 0.0376(16) 0.0333(13) -0.0028(12) 0.0021(11) -0.0138(13)
C18 0.0287(13) 0.0306(14) 0.0295(12) 0.0013(11) 0.0018(10) -0.0026(11)
C19 0.0186(11) 0.0309(14) 0.0328(12) -0.0010(11) 0.0015(10) 0.0032(10)
C20 0.0190(11) 0.0370(15) 0.0373(14) 0.0018(12) 0.0044(10) 0.0017(11)
C21 0.0219(12) 0.0539(18) 0.0301(13) -0.0005(13) 0.0024(10) 0.0050(12)
C22 0.0276(13) 0.0519(18) 0.0417(15) -0.0197(14) -0.0008(11) 0.0069(13)
C23 0.0367(15) 0.0301(15) 0.0504(16) -0.0099(13) -0.0031(12) 0.0037(12)
C24 0.0298(13) 0.0311(14) 0.0374(14) -0.0009(12) 0.0008(11) 0.0034(11)
C25 0.0253(12) 0.0247(13) 0.0295(12) 0.0044(10) 0.0016(10) -0.0014(10)
C26 0.0303(13) 0.0443(16) 0.0328(13) -0.0035(12) 0.0072(11) -0.0008(12)
C27 0.0339(15) 0.0527(18) 0.0444(15) -0.0080(14) -0.0036(12) -0.0107(13)
C28 0.0234(13) 0.0489(17) 0.0458(15) 0.0091(13) 0.0008(12) -0.0053(12)
C29 0.0259(13) 0.0466(17) 0.0380(14) 0.0067(13) 0.0064(11) 0.0059(12)
C30 0.0252(12) 0.0338(14) 0.0370(13) 0.0010(12) 0.0007(10) 0.0008(11)

loop_
_atom_type_symbol
_atom_type_description
_atom_type_scat_dispersion_real
_atom_type_scat_dispersion_imag
_atom_type_scat_source
C C 0.0033 0.0016 'International Tables Vol C Tables 4.2.6.8 and 6.1.1.4'
H H 0.0000 0.0000 'International Tables Vol C Tables 4.2.6.8 and 6.1.1.4'
F F 0.0171 0.0103 'International Tables Vol C Tables 4.2.6.8 and 6.1.1.4'
P P 0.1023 0.0942 'International Tables Vol C Tables 4.2.6.8 and 6.1.1.4'

loop_
_geom_angle_atom_site_label_1
_geom_angle_atom_site_label_2
_geom_angle_atom_site_label_3
_geom_angle
C13 P1 C1 101.05(10)
C13 P1 C7 101.07(10)
C1 P1 C7 103.48(10)
C6 C1 C2 118.9(2)
C6 C1 P1 123.10(17)
C2 C1 P1 117.92(17)
C25 P2 C19 102.11(10)
C25 P2 C2 101.71(10)
C19 P2 C2 99.80(11)
C3 C2 C1 119.3(2)
C3 C2 P2 122.42(17)
C1 C2 P2 118.22(17)
C4 C3 C2 120.7(2)
C5 C4 C3 119.8(2)
C4 C5 C6 120.2(2)
C5 C6 C1 121.0(2)
C12 C7 C8 116.4(2)
C12 C7 P1 125.77(19)
C8 C7 P1 117.44(17)
F1 C8 C9 118.4(2)
F1 C8 C7 117.6(2)
C9 C8 C7 123.9(2)
C10 C9 C8 118.2(3)
C9 C10 C11 120.4(2)
C10 C11 C12 119.9(2)
C7 C12 C11 121.2(2)
C14 C13 C18 116.3(2)
C14 C13 P1 118.83(18)
C18 C13 P1 124.76(18)
C15 C14 F2 118.0(2)
C15 C14 C13 124.4(2)
F2 C14 C13 117.6(2)
C14 C15 C16 117.7(3)
C17 C16 C15 120.4(3)
C16 C17 C18 120.5(3)
C17 C18 C13 120.7(2)
C20 C19 C24 115.9(2)
C20 C19 P2 119.14(19)
C24 C19 P2 124.53(18)
F3 C20 C21 118.1(2)
F3 C20 C19 117.5(2)
C21 C20 C19 124.4(2)
C20 C21 C22 118.1(2)
C23 C22 C21 120.1(2)
C22 C23 C24 120.9(3)
C23 C24 C19 120.7(2)
C26 C25 C30 115.6(2)
C26 C25 P2 119.07(17)
C30 C25 P2 125.15(18)
F4 C26 C27 117.8(2)
F4 C26 C25 117.9(2)
C27 C26 C25 124.3(2)
C26 C27 C28 118.4(2)
C27 C28 C29 119.6(2)
C30 C29 C28 120.5(2)
C29 C30 C25 121.6(2)

loop_
_geom_bond_atom_site_label_1
_geom_bond_atom_site_label_2
_geom_bond_distance
P1 C13 1.835(2)
P1 C1 1.843(2)
P1 C7 1.843(2)
F1 C8 1.364(3)
C1 C6 1.392(3)
C1 C2 1.406(3)
P2 C25 1.834(2)
P2 C19 1.837(2)
P2 C2 1.844(2)
F2 C14 1.372(3)
C2 C3 1.398(3)
F3 C20 1.367(3)
C3 C4 1.386(3)
F4 C26 1.362(3)
C4 C5 1.380(3)
C5 C6 1.382(3)
C7 C12 1.383(3)
C7 C8 1.386(3)
C8 C9 1.378(3)
C9 C10 1.370(4)
C10 C11 1.384(4)
C11 C12 1.391(3)
C13 C14 1.377(3)
C13 C18 1.394(3)
C14 C15 1.371(4)
C15 C16 1.380(4)
C16 C17 1.370(4)
C17 C18 1.384(3)
C19 C20 1.391(3)
C19 C24 1.400(3)
C20 C21 1.370(3)
C21 C22 1.383(4)
C22 C23 1.374(4)
C23 C24 1.386(3)
C25 C26 1.383(3)
C25 C30 1.395(3)
C26 C27 1.377(3)
C27 C28 1.378(4)
C28 C29 1.383(4)
C29 C30 1.382(3)

loop_
_cod_related_entry_id
_cod_related_entry_database
_cod_related_entry_code
1 ChemSpider 21149753
